data_7204905
loop_
_publ_author_name
'Luukkanen, Saija'
'Haukka, Matti'
'Eskelinen, Esa'
'Pakkanen, Tapani A.'
'Lehtovuori, Viivi'
'Kallioinen, Jani'
'Myllyperki\"o, Pasi'
'Korppi-Tommola, Jouko'

_publ_section_title
;
 Photochemical reactivity of halogen-containing ruthenium--dcbpy (dcbpy =
 4,4'-dicarboxylic acid-2,2'-bipyridine) compounds,
 trans(Br)-[Ru(dcbpy)(CO)2Br2] and trans(I)-[Ru(dcbpy)(CO)2I2]
;
_journal_issue 11
_journal_name_full 'Physical Chemistry Chemical Physics'
_journal_page_first 1992
_journal_paper_doi 10.1039/b100659m
_journal_volume 3
_journal_year 2001
_chemical_formula_sum 'C14 H10 I2 N2 O7 Ru'
_chemical_formula_weight 673.11
_chemical_name_common Ru(dcbpy)(CO)2I2.(H2O)
_chemical_name_systematic
; 
? 
;
_space_group_IT_number 14
_symmetry_cell_setting monoclinic
_symmetry_space_group_name_Hall '-P 2ybc'
_symmetry_space_group_name_H-M 'P 1 21/c 1'
_atom_sites_solution_hydrogens geom
_atom_sites_solution_primary direct
_atom_sites_solution_secondary difmap
_audit_creation_method SHELXL-97
_cell_angle_alpha 90.00
_cell_angle_beta 95.978(3)
_cell_angle_gamma 90.00
_cell_formula_units_Z 4
_cell_length_a 6.8645(3)
_cell_length_b 19.7584(12)
_cell_length_c 13.7107(7)
_cell_measurement_temperature 120(2)
_cell_volume 1849.49(17)
_computing_cell_refinement 'Denzo/Scalepack (Otwinowski & Minor, 1997)'
_computing_data_collection 'Collect (Nonius, 1999)'
_computing_data_reduction 'Denzo/Scalepack (Otwinowski & Minor, 1997)'
_computing_molecular_graphics 'XP in SHELXTL v.5.1 (Bruker Axs, 1998)'
_computing_publication_material SHELXL-97
_computing_structure_refinement 'SHELXL-97 (Sheldrick, 1997)'
_computing_structure_solution 'SHELXS-97 (Sheldrick, 1990)'
_diffrn_ambient_temperature 120(2)
_diffrn_measured_fraction_theta_full 0.957
_diffrn_measured_fraction_theta_max 0.957
_diffrn_measurement_device_type 'Nonius KappaCCD'
_diffrn_measurement_method phi-scan
_diffrn_radiation_monochromator graphite
_diffrn_radiation_source 'fine-focus sealed tube'
_diffrn_radiation_type MoK\a
_diffrn_radiation_wavelength 0.71073
_diffrn_reflns_av_R_equivalents 0.0440
_diffrn_reflns_av_sigmaI/netI 0.0514
_diffrn_reflns_limit_h_max 8
_diffrn_reflns_limit_h_min -8
_diffrn_reflns_limit_k_max 23
_diffrn_reflns_limit_k_min -23
_diffrn_reflns_limit_l_max 16
_diffrn_reflns_limit_l_min -16
_diffrn_reflns_number 10911
_diffrn_reflns_theta_full 25.05
_diffrn_reflns_theta_max 25.05
_diffrn_reflns_theta_min 2.55
_exptl_absorpt_coefficient_mu 4.225
_exptl_absorpt_correction_T_max 0.6774
_exptl_absorpt_correction_T_min 0.3638
_exptl_crystal_colour orange
_exptl_crystal_density_diffrn 2.417
_exptl_crystal_density_method 'not measured'
_exptl_crystal_description plate
_exptl_crystal_F_000 1256
_exptl_crystal_size_max 0.30
_exptl_crystal_size_mid 0.20
_exptl_crystal_size_min 0.10
_refine_diff_density_max 0.581
_refine_diff_density_min -0.966
_refine_diff_density_rms 0.140
_refine_ls_extinction_method none
_refine_ls_goodness_of_fit_ref 1.054
_refine_ls_hydrogen_treatment mixed
_refine_ls_matrix_type full
_refine_ls_number_parameters 243
_refine_ls_number_reflns 3130
_refine_ls_number_restraints 0
_refine_ls_restrained_S_all 1.054
_refine_ls_R_factor_all 0.0449
_refine_ls_R_factor_gt 0.0311
_refine_ls_shift/su_max 0.001
_refine_ls_shift/su_mean 0.000
_refine_ls_structure_factor_coef Fsqd
_refine_ls_weighting_details 'calc w=1/[\s^2^(Fo^2^)+(0.0199P)^2^+2.4563P] where P=(Fo^2^+2Fc^2^)/3'
_refine_ls_weighting_scheme calc
_refine_ls_wR_factor_gt 0.0646
_refine_ls_wR_factor_ref 0.0692
_reflns_number_gt 2533
_reflns_number_total 3130
_reflns_threshold_expression >2sigma(I)
_cod_data_source_file 156911_156912.txt
_cod_data_source_block structure_2
_cod_depositor_comments
;
The following automatic conversions were performed:
'_symmetry_cell_setting' value 'Monoclinic' changed to 'monoclinic'
according to '/home/saulius/struct/CIF-dictionaries/cif_core.dic'
dictionary named 'cif_core.dic' version 2.4.1 from 2010-06-29.

Automatic conversion script
Id: cif_fix_enum 1527 2010-12-29 10:47:43Z saulius 
;
_cod_original_sg_symbol_H-M 'P 21/c'
_cod_database_code 7204905

loop_
_symmetry_equiv_pos_as_xyz
'x, y, z'
'-x, y+1/2, -z+1/2'
'-x, -y, -z'
'x, -y-1/2, z-1/2'

loop_
_atom_site_label
_atom_site_type_symbol
_atom_site_fract_x
_atom_site_fract_y
_atom_site_fract_z
_atom_site_U_iso_or_equiv
_atom_site_adp_type
_atom_site_occupancy
_atom_site_symmetry_multiplicity
_atom_site_calc_flag
_atom_site_refinement_flags
_atom_site_disorder_assembly
_atom_site_disorder_group
Ru1 Ru 0.32279(6) 0.65898(2) 0.44306(3) 0.01349(13) Uani 1 1 d . . .
I1 I 0.45369(5) 0.655645(17) 0.26402(2) 0.01976(12) Uani 1 1 d . . .
I2 I 0.17000(5) 0.663644(17) 0.61596(2) 0.01976(12) Uani 1 1 d . . .
N1 N 0.1393(5) 0.73988(19) 0.3916(3) 0.0133(9) Uani 1 1 d . . .
N2 N 0.4924(5) 0.7456(2) 0.4854(3) 0.0149(9) Uani 1 1 d . . .
C1 C 0.5146(8) 0.5955(3) 0.4918(4) 0.0179(12) Uani 1 1 d . . .
O1 O 0.6337(5) 0.55989(19) 0.5204(3) 0.0276(9) Uani 1 1 d . . .
C2 C 0.1481(7) 0.5882(3) 0.4057(4) 0.0199(12) Uani 1 1 d . . .
O2 O 0.0384(5) 0.54629(19) 0.3840(3) 0.0292(9) Uani 1 1 d . . .
C10 C -0.0391(7) 0.7329(3) 0.3418(3) 0.0154(11) Uani 1 1 d . . .
H10 H -0.0882 0.6886 0.3282 0.019 Uiso 1 1 calc R . .
C11 C -0.1535(7) 0.7875(3) 0.3097(3) 0.0169(11) Uani 1 1 d . . .
H11 H -0.2784 0.7808 0.2741 0.020 Uiso 1 1 calc R . .
C12 C -0.0836(7) 0.8521(2) 0.3301(4) 0.0160(11) Uani 1 1 d . . .
C13 C 0.1004(7) 0.8602(3) 0.3805(3) 0.0158(11) Uani 1 1 d . . .
H13 H 0.1509 0.9043 0.3947 0.019 Uiso 1 1 calc R . .
C14 C 0.2100(7) 0.8039(2) 0.4100(3) 0.0137(11) Uani 1 1 d . . .
C15 C 0.4081(7) 0.8067(2) 0.4635(3) 0.0137(11) Uani 1 1 d . . .
C16 C 0.5048(7) 0.8667(3) 0.4903(3) 0.0157(11) Uani 1 1 d . . .
H16 H 0.4430 0.9089 0.4743 0.019 Uiso 1 1 calc R . .
C17 C 0.6910(7) 0.8652(2) 0.5401(3) 0.0130(11) Uani 1 1 d . . .
C18 C 0.7756(7) 0.8026(3) 0.5629(3) 0.0159(11) Uani 1 1 d . . .
H18 H 0.9026 0.7998 0.5975 0.019 Uiso 1 1 calc R . .
C19 C 0.6729(7) 0.7443(3) 0.5347(4) 0.0164(11) Uani 1 1 d . . .
H19 H 0.7319 0.7017 0.5508 0.020 Uiso 1 1 calc R . .
C41 C -0.2061(7) 0.9129(3) 0.2982(4) 0.0184(12) Uani 1 1 d . . .
O411 O -0.1498(5) 0.97023(19) 0.3075(3) 0.0342(10) Uani 1 1 d . . .
O412 O -0.3805(6) 0.8952(2) 0.2591(3) 0.0341(11) Uani 1 1 d . . .
C42 C 0.7948(7) 0.9300(3) 0.5681(4) 0.0210(12) Uani 1 1 d . . .
O421 O 0.7381(6) 0.9840(2) 0.5389(3) 0.0445(12) Uani 1 1 d . . .
O422 O 0.9574(6) 0.9188(2) 0.6259(4) 0.0397(13) Uani 1 1 d . . .
O99 O -0.6329(6) 0.9903(2) 0.2228(4) 0.0687(17) Uani 1 1 d . . .
H412 H -0.453(9) 0.922(3) 0.248(4) 0.03(2) Uiso 1 1 d . . .
H422 H 0.999(8) 0.951(3) 0.634(4) 0.026(19) Uiso 1 1 d . . .
H991 H -0.6161 1.0433 0.2156 0.050 Uiso 1 1 d . . .
H992 H -0.7260 0.9813 0.1849 0.050 Uiso 1 1 d . . .

loop_
_atom_site_aniso_label
_atom_site_aniso_U_11
_atom_site_aniso_U_22
_atom_site_aniso_U_33
_atom_site_aniso_U_23
_atom_site_aniso_U_13
_atom_site_aniso_U_12
Ru1 0.0117(2) 0.0131(3) 0.0151(2) -0.00013(16) -0.0011(2) -0.00068(16)
I1 0.0211(2) 0.0204(2) 0.0179(2) -0.00150(14) 0.00268(16) -0.00310(14)
I2 0.0184(2) 0.0237(2) 0.0171(2) 0.00277(14) 0.00143(16) 0.00460(14)
N1 0.012(2) 0.013(2) 0.014(2) -0.0010(17) -0.0021(19) -0.0008(17)
N2 0.012(2) 0.015(2) 0.017(2) 0.0020(18) 0.0002(19) 0.0020(17)
C1 0.018(3) 0.016(3) 0.019(3) -0.004(2) 0.000(2) -0.007(2)
O1 0.0176(19) 0.019(2) 0.045(2) -0.0004(19) -0.0060(19) 0.0040(17)
C2 0.020(3) 0.019(3) 0.020(3) 0.001(2) -0.003(2) 0.008(2)
O2 0.022(2) 0.025(2) 0.038(2) 0.0001(19) -0.0050(19) -0.0044(18)
C10 0.014(3) 0.015(3) 0.017(3) -0.003(2) 0.000(2) -0.005(2)
C11 0.014(3) 0.023(3) 0.013(3) 0.001(2) -0.004(2) 0.001(2)
C12 0.013(3) 0.015(3) 0.019(3) 0.004(2) -0.002(2) 0.001(2)
C13 0.017(3) 0.014(3) 0.015(3) 0.001(2) -0.003(2) -0.004(2)
C14 0.011(2) 0.017(3) 0.013(3) -0.001(2) -0.003(2) -0.003(2)
C15 0.012(3) 0.017(3) 0.012(3) -0.001(2) 0.002(2) 0.002(2)
C16 0.013(3) 0.016(3) 0.018(3) -0.002(2) 0.003(2) 0.004(2)
C17 0.012(3) 0.016(3) 0.011(2) 0.001(2) 0.002(2) -0.002(2)
C18 0.013(3) 0.020(3) 0.014(3) -0.001(2) -0.002(2) -0.001(2)
C19 0.015(3) 0.015(3) 0.018(3) 0.003(2) 0.000(2) 0.007(2)
C41 0.014(3) 0.020(3) 0.020(3) 0.004(2) -0.004(2) 0.002(2)
O411 0.027(2) 0.018(2) 0.053(3) -0.004(2) -0.018(2) -0.0006(17)
O412 0.021(2) 0.021(3) 0.055(3) 0.008(2) -0.021(2) 0.0003(19)
C42 0.015(3) 0.019(3) 0.028(3) -0.002(3) -0.003(3) -0.001(2)
O421 0.038(2) 0.017(2) 0.071(3) 0.003(2) -0.031(2) -0.0019(19)
O422 0.029(2) 0.017(3) 0.066(3) -0.002(2) -0.028(2) -0.005(2)
O99 0.040(3) 0.024(3) 0.131(5) -0.001(3) -0.046(3) 0.000(2)

loop_
_atom_type_symbol
_atom_type_description
_atom_type_scat_dispersion_real
_atom_type_scat_dispersion_imag
_atom_type_scat_source
C C 0.0033 0.0016 'International Tables Vol C Tables 4.2.6.8 and 6.1.1.4'
H H 0.0000 0.0000 'International Tables Vol C Tables 4.2.6.8 and 6.1.1.4'
N N 0.0061 0.0033 'International Tables Vol C Tables 4.2.6.8 and 6.1.1.4'
O O 0.0106 0.0060 'International Tables Vol C Tables 4.2.6.8 and 6.1.1.4'
Ru Ru -1.2594 0.8363 'International Tables Vol C Tables 4.2.6.8 and 6.1.1.4'
I I -0.4742 1.8119 'International Tables Vol C Tables 4.2.6.8 and 6.1.1.4'

loop_
_geom_angle_atom_site_label_1
_geom_angle_atom_site_label_2
_geom_angle_atom_site_label_3
_geom_angle
_geom_angle_site_symmetry_1
_geom_angle_site_symmetry_3
_geom_angle_publ_flag
C2 Ru1 C1 90.2(2) . . ?
C2 Ru1 N1 97.51(18) . . ?
C1 Ru1 N1 172.16(18) . . ?
C2 Ru1 N2 173.73(18) . . ?
C1 Ru1 N2 95.54(18) . . ?
N1 Ru1 N2 76.79(15) . . ?
C2 Ru1 I2 88.25(15) . . ?
C1 Ru1 I2 91.83(15) . . ?
N1 Ru1 I2 89.68(10) . . ?
N2 Ru1 I2 89.11(11) . . ?
C2 Ru1 I1 89.85(15) . . ?
C1 Ru1 I1 91.15(15) . . ?
N1 Ru1 I1 87.61(10) . . ?
N2 Ru1 I1 92.49(11) . . ?
I2 Ru1 I1 176.468(18) . . ?
C10 N1 C14 118.3(4) . . ?
C10 N1 Ru1 124.9(3) . . ?
C14 N1 Ru1 116.8(3) . . ?
C19 N2 C15 118.4(4) . . ?
C19 N2 Ru1 124.9(3) . . ?
C15 N2 Ru1 116.6(3) . . ?
O1 C1 Ru1 177.2(5) . . ?
O2 C2 Ru1 178.2(5) . . ?
N1 C10 C11 122.7(4) . . ?
N1 C10 H10 118.7 . . ?
C11 C10 H10 118.7 . . ?
C10 C11 C12 118.9(4) . . ?
C10 C11 H11 120.6 . . ?
C12 C11 H11 120.6 . . ?
C11 C12 C13 119.2(4) . . ?
C11 C12 C41 120.4(4) . . ?
C13 C12 C41 120.4(4) . . ?
C14 C13 C12 119.6(5) . . ?
C14 C13 H13 120.2 . . ?
C12 C13 H13 120.2 . . ?
N1 C14 C13 121.3(4) . . ?
N1 C14 C15 114.6(4) . . ?
C13 C14 C15 124.1(4) . . ?
N2 C15 C16 121.3(4) . . ?
N2 C15 C14 115.2(4) . . ?
C16 C15 C14 123.5(4) . . ?
C17 C16 C15 120.2(5) . . ?
C17 C16 H16 119.9 . . ?
C15 C16 H16 119.9 . . ?
C16 C17 C18 118.2(4) . . ?
C16 C17 C42 119.9(4) . . ?
C18 C17 C42 121.9(4) . . ?
C19 C18 C17 119.3(4) . . ?
C19 C18 H18 120.3 . . ?
C17 C18 H18 120.3 . . ?
N2 C19 C18 122.6(4) . . ?
N2 C19 H19 118.7 . . ?
C18 C19 H19 118.7 . . ?
O411 C41 O412 124.5(5) . . ?
O411 C41 C12 124.0(5) . . ?
O412 C41 C12 111.5(5) . . ?
C41 O412 H412 118(5) . . ?
O421 C42 O422 125.4(5) . . ?
O421 C42 C17 123.4(5) . . ?
O422 C42 C17 111.1(5) . . ?
C42 O422 H422 105(5) . . ?
H991 O99 H992 104.3 . . ?

loop_
_geom_bond_atom_site_label_1
_geom_bond_atom_site_label_2
_geom_bond_distance
_geom_bond_site_symmetry_2
_geom_bond_publ_flag
Ru1 C2 1.878(6) . ?
Ru1 C1 1.889(6) . ?
Ru1 N1 2.111(4) . ?
Ru1 N2 2.117(4) . ?
Ru1 I2 2.6919(5) . ?
Ru1 I1 2.7013(5) . ?
N1 C10 1.346(6) . ?
N1 C14 1.369(6) . ?
N2 C19 1.348(6) . ?
N2 C15 1.358(6) . ?
C1 O1 1.118(6) . ?
C2 O2 1.138(6) . ?
C10 C11 1.379(7) . ?
C10 H10 0.9500 . ?
C11 C12 1.382(7) . ?
C11 H11 0.9500 . ?
C12 C13 1.385(6) . ?
C12 C41 1.504(7) . ?
C13 C14 1.380(7) . ?
C13 H13 0.9500 . ?
C14 C15 1.477(6) . ?
C15 C16 1.389(7) . ?
C16 C17 1.386(6) . ?
C16 H16 0.9500 . ?
C17 C18 1.387(7) . ?
C17 C42 1.497(7) . ?
C18 C19 1.384(7) . ?
C18 H18 0.9500 . ?
C19 H19 0.9500 . ?
C41 O411 1.200(6) . ?
C41 O412 1.308(6) . ?
O412 H412 0.73(6) . ?
C42 O421 1.190(6) . ?
C42 O422 1.319(6) . ?
O422 H422 0.70(6) . ?
O99 H991 1.0586 . ?
O99 H992 0.8009 . ?

loop_
_geom_hbond_atom_site_label_D
_geom_hbond_atom_site_label_H
_geom_hbond_atom_site_label_A
_geom_hbond_distance_DH
_geom_hbond_distance_HA
_geom_hbond_distance_DA
_geom_hbond_angle_DHA
_geom_hbond_site_symmetry_A
O412 H412 O99 0.73(6) 1.84(6) 2.570(6) 179(7) .

loop_
_geom_torsion_atom_site_label_1
_geom_torsion_atom_site_label_2
_geom_torsion_atom_site_label_3
_geom_torsion_atom_site_label_4
_geom_torsion
_geom_torsion_site_symmetry_1
_geom_torsion_site_symmetry_2
_geom_torsion_site_symmetry_3
_geom_torsion_site_symmetry_4
_geom_torsion_publ_flag
C2 Ru1 N1 C10 -4.4(4) . . . . ?
C1 Ru1 N1 C10 166.2(12) . . . . ?
N2 Ru1 N1 C10 178.3(4) . . . . ?
I2 Ru1 N1 C10 -92.5(4) . . . . ?
I1 Ru1 N1 C10 85.2(4) . . . . ?
C2 Ru1 N1 C14 176.4(3) . . . . ?
C1 Ru1 N1 C14 -13.0(15) . . . . ?
N2 Ru1 N1 C14 -1.0(3) . . . . ?
I2 Ru1 N1 C14 88.2(3) . . . . ?
I1 Ru1 N1 C14 -94.1(3) . . . . ?
C2 Ru1 N2 C19 154.3(16) . . . . ?
C1 Ru1 N2 C19 -2.5(4) . . . . ?
N1 Ru1 N2 C19 179.2(4) . . . . ?
I2 Ru1 N2 C19 89.3(4) . . . . ?
I1 Ru1 N2 C19 -93.9(4) . . . . ?
C2 Ru1 N2 C15 -23.4(18) . . . . ?
C1 Ru1 N2 C15 179.9(3) . . . . ?
N1 Ru1 N2 C15 1.5(3) . . . . ?
I2 Ru1 N2 C15 -88.4(3) . . . . ?
I1 Ru1 N2 C15 88.5(3) . . . . ?
C2 Ru1 C1 O1 159(9) . . . . ?
N1 Ru1 C1 O1 -12(10) . . . . ?
N2 Ru1 C1 O1 -24(9) . . . . ?
I2 Ru1 C1 O1 -113(9) . . . . ?
I1 Ru1 C1 O1 69(9) . . . . ?
C1 Ru1 C2 O2 137(16) . . . . ?
N1 Ru1 C2 O2 -44(16) . . . . ?
N2 Ru1 C2 O2 -20(17) . . . . ?
I2 Ru1 C2 O2 45(16) . . . . ?
I1 Ru1 C2 O2 -132(16) . . . . ?
C14 N1 C10 C11 -0.7(7) . . . . ?
Ru1 N1 C10 C11 -180.0(3) . . . . ?
N1 C10 C11 C12 -0.6(7) . . . . ?
C10 C11 C12 C13 1.2(7) . . . . ?
C10 C11 C12 C41 -178.6(4) . . . . ?
C11 C12 C13 C14 -0.4(7) . . . . ?
C41 C12 C13 C14 179.4(4) . . . . ?
C10 N1 C14 C13 1.5(7) . . . . ?
Ru1 N1 C14 C13 -179.2(4) . . . . ?
C10 N1 C14 C15 -179.0(4) . . . . ?
Ru1 N1 C14 C15 0.4(5) . . . . ?
C12 C13 C14 N1 -0.9(7) . . . . ?
C12 C13 C14 C15 179.6(5) . . . . ?
C19 N2 C15 C16 0.5(7) . . . . ?
Ru1 N2 C15 C16 178.4(3) . . . . ?
C19 N2 C15 C14 -179.6(4) . . . . ?
Ru1 N2 C15 C14 -1.8(5) . . . . ?
N1 C14 C15 N2 0.9(6) . . . . ?
C13 C14 C15 N2 -179.5(4) . . . . ?
N1 C14 C15 C16 -179.2(4) . . . . ?
C13 C14 C15 C16 0.3(7) . . . . ?
N2 C15 C16 C17 0.1(7) . . . . ?
C14 C15 C16 C17 -179.8(5) . . . . ?
C15 C16 C17 C18 -0.6(7) . . . . ?
C15 C16 C17 C42 179.6(4) . . . . ?
C16 C17 C18 C19 0.5(7) . . . . ?
C42 C17 C18 C19 -179.7(5) . . . . ?
C15 N2 C19 C18 -0.7(7) . . . . ?
Ru1 N2 C19 C18 -178.3(4) . . . . ?
C17 C18 C19 N2 0.2(7) . . . . ?
C11 C12 C41 O411 -174.8(5) . . . . ?
C13 C12 C41 O411 5.4(8) . . . . ?
C11 C12 C41 O412 5.1(7) . . . . ?
C13 C12 C41 O412 -174.7(5) . . . . ?
C16 C17 C42 O421 -10.3(8) . . . . ?
C18 C17 C42 O421 169.9(5) . . . . ?
C16 C17 C42 O422 171.6(5) . . . . ?
C18 C17 C42 O422 -8.2(7) . . . . ?
